data_7210834
loop_
_publ_author_name
'Chaumont, Cl\'ement'
'Mobian, Pierre'
'Kyritsakas, Nathalie'
'Henry, Marc'

_publ_section_title
;
 Synthesis, topology and energy analysis of crystalline resorcinol-based
 oligophenylene molecules with various symmetries
;
_journal_issue 34
_journal_name_full CrystEngComm
_journal_page_first 6845
_journal_paper_doi 10.1039/c3ce40761f
_journal_volume 15
_journal_year 2013
_chemical_formula_moiety '2(C18 H14 O4),0.5(C4 H8 O2),3(H2 O)'
_chemical_formula_sum 'C38 H38 O12'
_chemical_formula_weight 686.68
_chemical_name_systematic
; 
 ? 
;
_space_group_IT_number 14
_symmetry_cell_setting monoclinic
_symmetry_space_group_name_Hall '-P 2ybc'
_symmetry_space_group_name_H-M 'P 1 21/c 1'
_atom_sites_solution_hydrogens geom
_atom_sites_solution_primary direct
_atom_sites_solution_secondary difmap
_audit_creation_method SHELXL-97
_cell_angle_alpha 90.00
_cell_angle_beta 91.7970(10)
_cell_angle_gamma 90.00
_cell_formula_units_Z 4
_cell_length_a 15.0657(3)
_cell_length_b 9.2696(2)
_cell_length_c 28.1087(6)
_cell_measurement_reflns_used 5561
_cell_measurement_temperature 173(2)
_cell_measurement_theta_max 28.20
_cell_measurement_theta_min 2.31
_cell_volume 3923.53(14)
_computing_cell_refinement 'Bruker SAINT'
_computing_data_collection 'Bruker APEX2'
_computing_data_reduction 'Bruker SAINT'
_computing_molecular_graphics 'Bruker SHELXTL'
_computing_publication_material 'Bruker SHELXTL'
_computing_structure_refinement 'SHELXL-97 (Sheldrick, 2008)'
_computing_structure_solution 'SHELXS-97 (Sheldrick, 2008)'
_diffrn_ambient_temperature 173(2)
_diffrn_measured_fraction_theta_full 0.984
_diffrn_measured_fraction_theta_max 0.984
_diffrn_measurement_device_type 'Bruker APEX-II CCD'
_diffrn_measurement_method '\f and \w scans'
_diffrn_radiation_monochromator graphite
_diffrn_radiation_source 'fine-focus sealed tube'
_diffrn_radiation_type MoK\a
_diffrn_radiation_wavelength 0.71073
_diffrn_reflns_av_R_equivalents 0.0564
_diffrn_reflns_av_sigmaI/netI 0.0455
_diffrn_reflns_limit_h_max 19
_diffrn_reflns_limit_h_min -19
_diffrn_reflns_limit_k_max 12
_diffrn_reflns_limit_k_min 0
_diffrn_reflns_limit_l_max 37
_diffrn_reflns_limit_l_min 0
_diffrn_reflns_number 9642
_diffrn_reflns_theta_full 28.34
_diffrn_reflns_theta_max 28.34
_diffrn_reflns_theta_min 1.95
_exptl_absorpt_coefficient_mu 0.087
_exptl_absorpt_correction_T_max 0.9948
_exptl_absorpt_correction_T_min 0.9905
_exptl_absorpt_correction_type multi-scan
_exptl_absorpt_process_details sadabs
_exptl_crystal_colour colorless
_exptl_crystal_density_diffrn 1.162
_exptl_crystal_density_meas ?
_exptl_crystal_density_method 'not measured'
_exptl_crystal_description prism
_exptl_crystal_F_000 1448
_exptl_crystal_size_max 0.11
_exptl_crystal_size_mid 0.08
_exptl_crystal_size_min 0.06
_platon_squeeze_details ' '
_refine_diff_density_max 0.645
_refine_diff_density_min -0.349
_refine_diff_density_rms 0.119
_refine_ls_extinction_method none
_refine_ls_goodness_of_fit_ref 1.052
_refine_ls_hydrogen_treatment mixed
_refine_ls_matrix_type full
_refine_ls_number_parameters 506
_refine_ls_number_reflns 9642
_refine_ls_number_restraints 11
_refine_ls_restrained_S_all 1.056
_refine_ls_R_factor_all 0.1189
_refine_ls_R_factor_gt 0.0820
_refine_ls_shift/su_max 0.000
_refine_ls_shift/su_mean 0.000
_refine_ls_structure_factor_coef Fsqd
_refine_ls_weighting_details 'calc w=1/[\s^2^(Fo^2^)+(0.1740P)^2^+1.0108P] where P=(Fo^2^+2Fc^2^)/3'
_refine_ls_weighting_scheme calc
_refine_ls_wR_factor_gt 0.2526
_refine_ls_wR_factor_ref 0.2763
_reflns_number_gt 6188
_reflns_number_total 9642
_reflns_threshold_expression >2sigma(I)
_cod_data_source_file c3ce40761f.txt
_cod_data_source_block e2197a
_cod_depositor_comments
;
The following automatic conversions were performed:

'_symmetry_cell_setting' value 'Monoclinic' changed to 'monoclinic'
according to /home/saulius/struct/CIF-dictionaries/cif_core.dic
dictionary named 'cif_core.dic' version 2.4.2 from 2011-04-26.

Automatic conversion script
Id: cif_fix_values 1891 2012-01-12 08:04:46Z andrius 

The following automatic conversions were performed:

'_exptl_crystal_density_meas' value 'none' was changed to '?' - the
value is perceived as not measured.

Automatic conversion script
Id: cif_fix_values 3008 2015-01-20 13:52:24Z robertas 
;
_cod_original_sg_symbol_H-M P2(1)/c
_cod_database_code 7210834

loop_
_symmetry_equiv_pos_as_xyz
'x, y, z'
'-x, y+1/2, -z+1/2'
'-x, -y, -z'
'x, -y-1/2, z-1/2'

loop_
_atom_site_label
_atom_site_type_symbol
_atom_site_fract_x
_atom_site_fract_y
_atom_site_fract_z
_atom_site_U_iso_or_equiv
_atom_site_adp_type
_atom_site_occupancy
_atom_site_symmetry_multiplicity
_atom_site_calc_flag
_atom_site_refinement_flags
C1 C 0.24578(18) -0.0145(2) 0.43423(8) 0.0222(5) Uani 1 1 d .
C2 C 0.25501(17) -0.1478(2) 0.41174(8) 0.0231(5) Uani 1 1 d .
H2 H 0.2623 -0.2331 0.4302 0.028 Uiso 1 1 calc R
C3 C 0.25346(18) -0.1553(3) 0.36265(8) 0.0240(5) Uani 1 1 d .
O1 O 0.26232(15) -0.29033(18) 0.34245(6) 0.0347(5) Uani 1 1 d .
H1 H 0.2609 -0.2827 0.3127 0.052 Uiso 1 1 calc R
C4 C 0.24255(19) -0.0337(3) 0.33467(8) 0.0273(6) Uani 1 1 d .
H4 H 0.2419 -0.0402 0.3009 0.033 Uiso 1 1 calc R
C5 C 0.23254(18) 0.0981(3) 0.35724(8) 0.0254(5) Uani 1 1 d .
O2 O 0.21969(15) 0.21674(19) 0.32832(6) 0.0254(5) Uani 1 1 d .
H2A H 0.2061 0.2882 0.3450 0.033 Uiso 1 1 calc R
C6 C 0.23409(19) 0.1093(2) 0.40628(8) 0.0252(5) Uani 1 1 d .
H6 H 0.2273 0.2008 0.4210 0.030 Uiso 1 1 calc R
C7 C 0.24573(18) -0.0047(2) 0.48703(8) 0.0227(5) Uani 1 1 d .
C8 C 0.21200(18) -0.1171(2) 0.51422(8) 0.0245(5) Uani 1 1 d .
H8 H 0.1901 -0.2017 0.4988 0.029 Uiso 1 1 calc R
C9 C 0.21019(18) -0.1065(2) 0.56330(8) 0.0244(5) Uani 1 1 d .
H9 H 0.1870 -0.1842 0.5811 0.029 Uiso 1 1 calc R
C10 C 0.24178(18) 0.0160(2) 0.58717(8) 0.0234(5) Uani 1 1 d .
C11 C 0.27538(19) 0.1277(3) 0.56015(8) 0.0270(6) Uani 1 1 d .
H11 H 0.2972 0.2122 0.5756 0.032 Uiso 1 1 calc R
C12 C 0.27772(19) 0.1179(3) 0.51086(8) 0.0262(6) Uani 1 1 d .
H12 H 0.3013 0.1955 0.4932 0.031 Uiso 1 1 calc R
C13 C 0.23906(19) 0.0252(3) 0.63994(8) 0.0249(5) Uani 1 1 d .
C14 C 0.25178(19) -0.0984(3) 0.66757(8) 0.0272(6) Uani 1 1 d .
H14 H 0.2639 -0.1881 0.6528 0.033 Uiso 1 1 calc R
C15 C 0.2467(2) -0.0899(3) 0.71665(8) 0.0298(6) Uani 1 1 d .
O3 O 0.25855(17) -0.2100(2) 0.74503(6) 0.0430(6) Uani 1 1 d .
H3 H 0.2650 -0.2831 0.7278 0.065 Uiso 1 1 calc R
C16 C 0.2321(2) 0.0397(3) 0.73919(8) 0.0320(6) Uani 1 1 d .
H16 H 0.2299 0.0447 0.7729 0.038 Uiso 1 1 calc R
C17 C 0.2205(2) 0.1624(3) 0.71158(8) 0.0330(6) Uani 1 1 d .
O4 O 0.20519(19) 0.2948(2) 0.73178(7) 0.0507(7) Uani 1 1 d .
H4A H 0.2051 0.2863 0.7615 0.076 Uiso 1 1 calc R
C18 C 0.2237(2) 0.1566(3) 0.66224(8) 0.0297(6) Uani 1 1 d .
H18 H 0.2155 0.2418 0.6438 0.036 Uiso 1 1 calc R
C19 C 0.00652(18) -0.0007(2) 0.39689(7) 0.0228(5) Uani 1 1 d .
C20 C 0.02258(18) -0.1287(3) 0.37268(8) 0.0256(5) Uani 1 1 d .
H20 H 0.0328 -0.2156 0.3899 0.031 Uiso 1 1 calc R
C21 C 0.0235(2) -0.1290(3) 0.32326(8) 0.0281(6) Uani 1 1 d .
O5 O 0.04143(16) -0.25737(19) 0.30131(6) 0.0391(5) Uani 1 1 d .
H5 H 0.0392 -0.2458 0.2717 0.059 Uiso 1 1 calc R
C22 C 0.0087(2) -0.0036(3) 0.29708(8) 0.0305(6) Uani 1 1 d .
H22 H 0.0092 -0.0048 0.2633 0.037 Uiso 1 1 calc R
C23 C -0.0068(2) 0.1232(3) 0.32159(8) 0.0296(6) Uani 1 1 d .
O6 O -0.02177(18) 0.2439(2) 0.29418(6) 0.0296(6) Uani 1 1 d .
H6A H -0.0163 0.3179 0.3112 0.0296(6) Uiso 1 1 calc R
C24 C -0.00820(19) 0.1260(3) 0.37076(8) 0.0263(6) Uani 1 1 d .
H24 H -0.0192 0.2141 0.3868 0.032 Uiso 1 1 calc R
C25 C 0.00401(18) -0.0003(2) 0.44963(7) 0.0226(5) Uani 1 1 d .
C26 C 0.02981(18) 0.1203(2) 0.47624(8) 0.0248(5) Uani 1 1 d .
H26 H 0.0504 0.2038 0.4604 0.030 Uiso 1 1 calc R
C27 C -0.02589(18) -0.1205(3) 0.47436(8) 0.0250(5) Uani 1 1 d .
H27 H -0.0439 -0.2042 0.4571 0.030 Uiso 1 1 calc R
C28 C 0.31236(19) 0.5054(3) 0.51840(9) 0.0272(6) Uani 1 1 d .
C29 C 0.25021(18) 0.4943(3) 0.48085(9) 0.0263(5) Uani 1 1 d .
H29 H 0.2691 0.4859 0.4490 0.032 Uiso 1 1 calc R
C30 C 0.16030(19) 0.4956(3) 0.49042(9) 0.0276(6) Uani 1 1 d .
O7 O 0.09677(14) 0.4847(2) 0.45453(7) 0.0375(5) Uani 1 1 d .
H7 H 0.1214 0.4838 0.4281 0.056 Uiso 1 1 calc R
C31 C 0.13068(19) 0.5079(3) 0.53626(10) 0.0282(6) Uani 1 1 d .
H31 H 0.0690 0.5083 0.5424 0.034 Uiso 1 1 calc R
C32 C 0.19385(19) 0.5196(3) 0.57297(9) 0.0283(6) Uani 1 1 d .
O8 O 0.16258(14) 0.5359(2) 0.61813(7) 0.0374(5) Uani 1 1 d .
H8A H 0.2055 0.5375 0.6379 0.056 Uiso 1 1 calc R
C33 C 0.28362(19) 0.5181(3) 0.56510(9) 0.0280(6) Uani 1 1 d .
H33 H 0.3254 0.5255 0.5910 0.034 Uiso 1 1 calc R
C34 C 0.40839(19) 0.5031(3) 0.50895(9) 0.0288(6) Uani 1 1 d .
C35 C 0.4432(2) 0.5749(3) 0.46992(10) 0.0345(6) Uani 1 1 d .
H35 H 0.4042 0.6267 0.4489 0.041 Uiso 1 1 calc R
C36 C 0.4682(2) 0.4279(3) 0.53869(10) 0.0348(6) Uani 1 1 d .
H36 H 0.4467 0.3776 0.5654 0.042 Uiso 1 1 calc R
C37 C 0.5884(4) 0.5668(9) 0.6577(3) 0.0542(18) Uani 0.50 1 d PD
H37A H 0.6236 0.6267 0.6800 0.081 Uiso 0.50 1 calc PR
H37B H 0.6246 0.5402 0.6307 0.081 Uiso 0.50 1 calc PR
H37C H 0.5692 0.4792 0.6740 0.081 Uiso 0.50 1 calc PR
C38 C 0.5101(6) 0.6479(9) 0.6404(3) 0.061(2) Uani 0.50 1 d PD
O9 O 0.4358(3) 0.6177(8) 0.6537(2) 0.0723(18) Uani 0.50 1 d P
O10 O 0.5331(3) 0.7475(6) 0.6099(2) 0.0650(15) Uani 0.50 1 d P
C39 C 0.4633(6) 0.8326(9) 0.5847(4) 0.081(3) Uani 0.50 1 d PD
H39A H 0.4357 0.7751 0.5586 0.097 Uiso 0.50 1 calc PR
H39B H 0.4165 0.8599 0.6070 0.097 Uiso 0.50 1 calc PR
C40 C 0.5030(6) 0.9560(17) 0.5665(5) 0.081(3) Uani 0.50 1 d PD
H40A H 0.5428 0.9986 0.5909 0.097 Uiso 0.50 1 calc PR
H40B H 0.4569 1.0261 0.5572 0.097 Uiso 0.50 1 calc PR
H40C H 0.5371 0.9301 0.5387 0.097 Uiso 0.50 1 calc PR
O11 O 0.27695(17) 0.5397(2) 0.69431(7) 0.0425(5) Uani 1 1 d D
O12 O 0.00801(15) -0.0048(2) 0.16057(7) 0.0347(5) Uani 1 1 d D
O14 O 0.16525(15) 0.4690(2) 0.36589(7) 0.0361(5) Uani 1 1 d D
H11A H 0.245(3) 0.474(4) 0.7053(18) 0.092 Uiso 1 1 d D
H11B H 0.3290(17) 0.539(5) 0.6857(18) 0.092 Uiso 1 1 d D
H12A H 0.0562(19) -0.004(4) 0.1451(13) 0.063 Uiso 1 1 d D
H12B H -0.002(2) 0.061(4) 0.1819(11) 0.063 Uiso 1 1 d D
H14A H 0.1105(14) 0.471(4) 0.3547(14) 0.068 Uiso 1 1 d D
H14B H 0.201(2) 0.539(3) 0.3611(15) 0.068 Uiso 1 1 d D

loop_
_atom_site_aniso_label
_atom_site_aniso_U_11
_atom_site_aniso_U_22
_atom_site_aniso_U_33
_atom_site_aniso_U_23
_atom_site_aniso_U_13
_atom_site_aniso_U_12
C1 0.0368(15) 0.0183(11) 0.0115(10) 0.0007(8) 0.0014(9) -0.0013(10)
C2 0.0376(15) 0.0182(11) 0.0136(10) 0.0014(8) 0.0006(9) 0.0023(10)
C3 0.0383(15) 0.0195(11) 0.0141(10) -0.0026(8) 0.0016(9) 0.0000(10)
O1 0.0716(15) 0.0194(9) 0.0131(8) -0.0031(6) 0.0036(8) 0.0009(9)
C4 0.0459(17) 0.0255(12) 0.0104(10) -0.0008(8) 0.0017(10) -0.0028(11)
C5 0.0442(16) 0.0197(11) 0.0124(10) 0.0044(8) 0.0021(10) 0.0010(10)
O2 0.0442(16) 0.0197(11) 0.0124(10) 0.0044(8) 0.0021(10) 0.0010(10)
C6 0.0463(16) 0.0179(11) 0.0114(10) 0.0000(8) 0.0027(10) 0.0015(10)
C7 0.0387(15) 0.0198(11) 0.0097(9) -0.0005(8) 0.0022(9) 0.0038(10)
C8 0.0430(16) 0.0166(11) 0.0139(10) -0.0017(8) 0.0020(10) -0.0011(10)
C9 0.0433(16) 0.0168(11) 0.0132(10) 0.0011(8) 0.0036(9) -0.0005(10)
C10 0.0395(15) 0.0190(11) 0.0116(10) 0.0000(8) 0.0005(9) 0.0010(10)
C11 0.0494(17) 0.0187(11) 0.0129(10) -0.0022(8) -0.0008(10) -0.0033(11)
C12 0.0481(17) 0.0178(11) 0.0128(10) 0.0019(8) 0.0030(10) -0.0034(10)
C13 0.0429(16) 0.0203(11) 0.0115(10) -0.0023(8) 0.0022(9) -0.0019(10)
C14 0.0491(17) 0.0202(11) 0.0124(10) -0.0013(8) 0.0019(10) -0.0005(11)
C15 0.0534(18) 0.0229(12) 0.0129(10) 0.0033(9) -0.0001(10) -0.0016(11)
O3 0.0964(18) 0.0222(9) 0.0105(8) 0.0032(6) 0.0024(9) 0.0047(10)
C16 0.061(2) 0.0256(12) 0.0091(10) -0.0022(9) 0.0035(11) -0.0026(12)
C17 0.066(2) 0.0204(12) 0.0131(11) -0.0042(9) 0.0039(11) -0.0011(12)
O4 0.118(2) 0.0195(9) 0.0151(8) -0.0030(7) 0.0071(11) 0.0052(11)
C18 0.0581(19) 0.0190(11) 0.0121(10) 0.0001(8) 0.0035(10) -0.0018(11)
C19 0.0387(15) 0.0221(11) 0.0074(9) 0.0001(8) 0.0000(9) -0.0039(10)
C20 0.0455(16) 0.0211(11) 0.0103(10) 0.0006(8) 0.0021(9) -0.0003(10)
C21 0.0513(17) 0.0203(11) 0.0126(10) -0.0030(8) 0.0006(10) -0.0029(11)
O5 0.0855(16) 0.0211(9) 0.0111(7) -0.0020(6) 0.0066(9) 0.0037(9)
C22 0.0570(19) 0.0248(12) 0.0095(10) 0.0006(8) 0.0006(10) -0.0031(12)
C23 0.0580(18) 0.0202(11) 0.0104(10) 0.0033(8) 0.0003(10) -0.0003(11)
O6 0.0580(18) 0.0202(11) 0.0104(10) 0.0033(8) 0.0003(10) -0.0003(11)
C24 0.0462(16) 0.0215(11) 0.0113(10) -0.0008(8) 0.0011(10) 0.0002(11)
C25 0.0381(15) 0.0214(11) 0.0083(9) 0.0000(8) 0.0015(9) 0.0008(10)
C26 0.0448(16) 0.0180(11) 0.0117(10) 0.0021(8) 0.0025(9) -0.0045(10)
C27 0.0440(16) 0.0187(11) 0.0120(10) -0.0017(8) -0.0009(9) -0.0024(10)
C28 0.0329(15) 0.0204(11) 0.0284(13) 0.0031(9) 0.0048(10) 0.0000(10)
C29 0.0312(15) 0.0225(12) 0.0254(12) 0.0009(9) 0.0046(10) -0.0006(10)
C30 0.0347(15) 0.0205(11) 0.0277(13) 0.0009(9) 0.0000(10) -0.0024(10)
O7 0.0338(11) 0.0524(13) 0.0265(10) -0.0025(9) 0.0028(8) -0.0054(9)
C31 0.0291(14) 0.0246(12) 0.0313(13) 0.0016(10) 0.0080(10) -0.0019(10)
C32 0.0415(17) 0.0205(12) 0.0234(12) 0.0009(9) 0.0070(11) 0.0010(11)
O8 0.0395(12) 0.0486(12) 0.0245(9) 0.0003(8) 0.0056(8) 0.0004(10)
C33 0.0351(15) 0.0232(12) 0.0257(12) 0.0004(9) 0.0013(10) 0.0006(10)
C34 0.0314(15) 0.0282(13) 0.0270(12) 0.0004(10) 0.0038(10) 0.0012(11)
C35 0.0354(16) 0.0348(14) 0.0335(14) 0.0114(11) 0.0016(11) 0.0037(12)
C36 0.0393(17) 0.0338(14) 0.0315(14) 0.0115(11) 0.0059(12) -0.0005(12)
C37 0.020(3) 0.071(5) 0.072(5) 0.012(4) -0.002(3) 0.004(3)
C38 0.075(6) 0.052(4) 0.057(4) -0.006(3) -0.012(4) 0.000(4)
O9 0.016(2) 0.125(5) 0.077(4) -0.035(4) 0.006(2) -0.013(3)
O10 0.045(3) 0.060(3) 0.091(4) 0.007(3) 0.014(3) 0.004(2)
C39 0.055(5) 0.048(5) 0.137(9) -0.019(5) -0.036(5) 0.013(4)
C40 0.055(5) 0.048(5) 0.137(9) -0.019(5) -0.036(5) 0.013(4)
O11 0.0678(16) 0.0333(11) 0.0264(10) -0.0017(8) 0.0011(10) 0.0023(11)
O12 0.0508(14) 0.0266(10) 0.0271(10) -0.0011(7) 0.0101(9) 0.0011(9)
O14 0.0501(13) 0.0307(10) 0.0276(10) -0.0008(8) 0.0052(9) -0.0008(9)

loop_
_atom_type_symbol
_atom_type_description
_atom_type_scat_dispersion_real
_atom_type_scat_dispersion_imag
_atom_type_scat_source
C C 0.0033 0.0016 'International Tables Vol C Tables 4.2.6.8 and 6.1.1.4'
H H 0.0000 0.0000 'International Tables Vol C Tables 4.2.6.8 and 6.1.1.4'
O O 0.0106 0.0060 'International Tables Vol C Tables 4.2.6.8 and 6.1.1.4'

loop_
_geom_angle_atom_site_label_1
_geom_angle_atom_site_label_2
_geom_angle_atom_site_label_3
_geom_angle
_geom_angle_site_symmetry_1
C2 C1 C6 118.9(2) .
C2 C1 C7 120.6(2) .
C6 C1 C7 120.4(2) .
C3 C2 C1 119.9(2) .
C3 C2 H2 120.1 .
C1 C2 H2 120.1 .
C2 C3 C4 121.7(2) .
C2 C3 O1 117.2(2) .
C4 C3 O1 121.1(2) .
C3 O1 H1 109.5 .
C3 C4 C5 118.1(2) .
C3 C4 H4 120.9 .
C5 C4 H4 120.9 .
O2 C5 C6 121.8(2) .
O2 C5 C4 116.7(2) .
C6 C5 C4 121.6(2) .
C5 O2 H2A 109.5 .
C5 C6 C1 119.8(2) .
C5 C6 H6 120.1 .
C1 C6 H6 120.1 .
C12 C7 C8 118.0(2) .
C12 C7 C1 121.2(2) .
C8 C7 C1 120.8(2) .
C9 C8 C7 120.7(2) .
C9 C8 H8 119.6 .
C7 C8 H8 119.6 .
C8 C9 C10 121.3(2) .
C8 C9 H9 119.3 .
C10 C9 H9 119.3 .
C11 C10 C9 117.9(2) .
C11 C10 C13 121.6(2) .
C9 C10 C13 120.5(2) .
C10 C11 C12 121.2(2) .
C10 C11 H11 119.4 .
C12 C11 H11 119.4 .
C11 C12 C7 120.8(2) .
C11 C12 H12 119.6 .
C7 C12 H12 119.6 .
C18 C13 C14 119.3(2) .
C18 C13 C10 120.6(2) .
C14 C13 C10 120.1(2) .
C15 C14 C13 119.8(2) .
C15 C14 H14 120.1 .
C13 C14 H14 120.1 .
O3 C15 C16 117.2(2) .
O3 C15 C14 121.4(2) .
C16 C15 C14 121.4(2) .
C15 O3 H3 109.5 .
C15 C16 C17 118.5(2) .
C15 C16 H16 120.8 .
C17 C16 H16 120.8 .
O4 C17 C16 121.4(2) .
O4 C17 C18 117.3(2) .
C16 C17 C18 121.3(2) .
C17 O4 H4A 109.5 .
C17 C18 C13 119.7(2) .
C17 C18 H18 120.2 .
C13 C18 H18 120.2 .
C20 C19 C24 119.1(2) .
C20 C19 C25 120.0(2) .
C24 C19 C25 120.9(2) .
C21 C20 C19 119.8(2) .
C21 C20 H20 120.1 .
C19 C20 H20 120.1 .
O5 C21 C20 117.4(2) .
O5 C21 C22 121.2(2) .
C20 C21 C22 121.4(2) .
C21 O5 H5 109.5 .
C23 C22 C21 118.2(2) .
C23 C22 H22 120.9 .
C21 C22 H22 120.9 .
O6 C23 C24 122.6(2) .
O6 C23 C22 116.0(2) .
C24 C23 C22 121.4(2) .
C23 O6 H6A 109.5 .
C23 C24 C19 120.1(2) .
C23 C24 H24 119.9 .
C19 C24 H24 119.9 .
C26 C25 C27 117.5(2) .
C26 C25 C19 121.5(2) .
C27 C25 C19 121.0(2) .
C27 C26 C25 121.1(2) 3_556
C27 C26 H26 119.4 3_556
C25 C26 H26 119.4 .
C26 C27 C25 121.4(2) 3_556
C26 C27 H27 119.3 3_556
C25 C27 H27 119.3 .
C29 C28 C33 119.8(3) .
C29 C28 C34 120.1(2) .
C33 C28 C34 120.2(2) .
C30 C29 C28 119.3(2) .
C30 C29 H29 120.4 .
C28 C29 H29 120.4 .
O7 C30 C31 117.0(2) .
O7 C30 C29 121.2(2) .
C31 C30 C29 121.8(3) .
C30 O7 H7 109.5 .
C30 C31 C32 117.8(3) .
C30 C31 H31 121.1 .
C32 C31 H31 121.1 .
O8 C32 C33 121.0(2) .
O8 C32 C31 116.6(3) .
C33 C32 C31 122.3(2) .
C32 O8 H8A 109.5 .
C32 C33 C28 119.0(3) .
C32 C33 H33 120.5 .
C28 C33 H33 120.5 .
C36 C34 C35 117.2(3) .
C36 C34 C28 121.1(2) .
C35 C34 C28 121.8(2) .
C36 C35 C34 121.5(3) 3_666
C36 C35 H35 119.2 3_666
C34 C35 H35 119.2 .
C35 C36 C34 121.3(3) 3_666
C35 C36 H36 119.4 3_666
C34 C36 H36 119.4 .
C38 C37 H37A 109.5 .
C38 C37 H37B 109.5 .
H37A C37 H37B 109.5 .
C38 C37 H37C 109.5 .
H37A C37 H37C 109.5 .
H37B C37 H37C 109.5 .
O9 C38 O10 128.5(8) .
O9 C38 C37 121.0(8) .
O10 C38 C37 110.5(7) .
C38 O10 C39 119.3(7) .
C40 C39 O10 107.9(7) .
C40 C39 H39A 110.1 .
O10 C39 H39A 110.1 .
C40 C39 H39B 110.1 .
O10 C39 H39B 110.1 .
H39A C39 H39B 108.4 .
C39 C40 H40A 109.5 .
C39 C40 H40B 109.5 .
H40A C40 H40B 109.5 .
C39 C40 H40C 109.5 .
H40A C40 H40C 109.5 .
H40B C40 H40C 109.5 .
H11A O11 H11B 131(4) .
H12A O12 H12B 121(3) .
H14A O14 H14B 121(3) .

loop_
_geom_bond_atom_site_label_1
_geom_bond_atom_site_label_2
_geom_bond_distance
_geom_bond_site_symmetry_2
C1 C2 1.397(3) .
C1 C6 1.399(3) .
C1 C7 1.487(3) .
C2 C3 1.381(3) .
C2 H2 0.9500 .
C3 C4 1.381(3) .
C3 O1 1.382(3) .
O1 H1 0.8400 .
C4 C5 1.387(3) .
C4 H4 0.9500 .
C5 O2 1.378(3) .
C5 C6 1.382(3) .
O2 H2A 0.8400 .
C6 H6 0.9500 .
C7 C12 1.397(3) .
C7 C8 1.397(3) .
C8 C9 1.384(3) .
C8 H8 0.9500 .
C9 C10 1.395(3) .
C9 H9 0.9500 .
C10 C11 1.389(3) .
C10 C13 1.488(3) .
C11 C12 1.390(3) .
C11 H11 0.9500 .
C12 H12 0.9500 .
C13 C18 1.392(3) .
C13 C14 1.394(3) .
C14 C15 1.386(3) .
C14 H14 0.9500 .
C15 O3 1.378(3) .
C15 C16 1.380(3) .
O3 H3 0.8400 .
C16 C17 1.385(4) .
C16 H16 0.9500 .
C17 O4 1.374(3) .
C17 C18 1.390(3) .
O4 H4A 0.8400 .
C18 H18 0.9500 .
C19 C20 1.393(3) .
C19 C24 1.399(3) .
C19 C25 1.484(3) .
C20 C21 1.390(3) .
C20 H20 0.9500 .
C21 O5 1.371(3) .
C21 C22 1.390(3) .
O5 H5 0.8400 .
C22 C23 1.386(3) .
C22 H22 0.9500 .
C23 O6 1.372(3) .
C23 C24 1.383(3) .
O6 H6A 0.8400 .
C24 H24 0.9500 .
C25 C26 1.394(3) .
C25 C27 1.395(3) .
C26 C27 1.392(3) 3_556
C26 H26 0.9500 .
C27 C26 1.392(3) 3_556
C27 H27 0.9500 .
C28 C29 1.393(4) .
C28 C33 1.400(3) .
C28 C34 1.479(4) .
C29 C30 1.389(4) .
C29 H29 0.9500 .
C30 O7 1.372(3) .
C30 C31 1.381(4) .
O7 H7 0.8400 .
C31 C32 1.386(4) .
C31 H31 0.9500 .
C32 O8 1.376(3) .
C32 C33 1.377(4) .
O8 H8A 0.8400 .
C33 H33 0.9500 .
C34 C36 1.396(4) .
C34 C35 1.399(4) .
C35 C36 1.365(4) 3_666
C35 H35 0.9500 .
C36 C35 1.365(4) 3_666
C36 H36 0.9500 .
C37 C38 1.469(10) .
C37 H37A 0.9800 .
C37 H37B 0.9800 .
C37 H37C 0.9800 .
C38 O9 1.224(10) .
C38 O10 1.315(10) .
O10 C39 1.477(10) .
C39 C40 1.395(13) .
C39 H39A 0.9900 .
C39 H39B 0.9900 .
C40 H40A 0.9800 .
C40 H40B 0.9800 .
C40 H40C 0.9800 .
O11 H11A 0.845(18) .
O11 H11B 0.827(18) .
O12 H12A 0.857(17) .
O12 H12B 0.871(17) .
O14 H14A 0.874(18) .
O14 H14B 0.858(18) .

loop_
_platon_squeeze_void_nr
_platon_squeeze_void_average_x
_platon_squeeze_void_average_y
_platon_squeeze_void_average_z
_platon_squeeze_void_volume
_platon_squeeze_void_count_electrons
_platon_squeeze_void_content
1 0.500 -0.015 0.250 227 40 ' '
2 0.500 -0.008 0.750 227 40 ' '
